data_7156666
loop_
_publ_author_name
'Miao, Jiankang'
'Zhang, Yahui'
'Sang, Xiaoyan'
'Hao, Wenyan'

_publ_section_title
;
 A silver(i)-catalyzed cascade bicyclization strategy for synthesis of
 5H-benzo[d]tetrazolo[5,1-b][1,3]thiazines.
;
_journal_issue 9
_journal_name_full 'Organic &amp; biomolecular chemistry'
_journal_page_first 2336
_journal_page_last 2340
_journal_paper_doi 10.1039/c8ob03220c
_journal_volume 17
_journal_year 2019
_chemical_formula_sum 'C16 H8 F4 N4 S'
_chemical_formula_weight 364.32
_space_group_crystal_system monoclinic
_space_group_IT_number 14
_space_group_name_Hall '-P 2yn'
_space_group_name_H-M_alt 'P 1 21/n 1'
_symmetry_space_group_name_Hall '-P 2yn'
_symmetry_space_group_name_H-M 'P 1 21/n 1'
_atom_sites_solution_hydrogens geom
_audit_creation_method SHELXL-2014/7
_audit_update_record
;
2018-07-25 deposited with the CCDC.
2019-02-01 downloaded from the CCDC.
;
_cell_angle_alpha 90
_cell_angle_beta 102.846(6)
_cell_angle_gamma 90
_cell_formula_units_Z 4
_cell_length_a 15.2261(8)
_cell_length_b 4.4752(3)
_cell_length_c 22.3479(12)
_cell_measurement_reflns_used 5869
_cell_measurement_temperature 293(2)
_cell_measurement_theta_max 28.2510
_cell_measurement_theta_min 4.1070
_cell_volume 1484.67(15)
_computing_cell_refinement 'CrysAlisPro 1.171.39.37b (Rigaku OD, 2017)'
_computing_data_collection 'CrysAlisPro 1.171.39.37b (Rigaku OD, 2017)'
_computing_data_reduction 'CrysAlisPro 1.171.39.37b (Rigaku OD, 2017)'
_computing_structure_refinement 'SHELXL-2014/7 (Sheldrick, 2014)'
_computing_structure_solution 'SHELXT-2015 (Sheldrick, 2015)'
_diffrn_ambient_temperature 293(2)
_diffrn_detector 'CCD plate'
_diffrn_detector_type EosS2
_diffrn_measured_fraction_theta_full 0.998
_diffrn_measured_fraction_theta_max 0.998
_diffrn_measurement_device 'four-circle diffractometer'
_diffrn_measurement_device_type 'SuperNova, Single source at offset/far, EosS2'
_diffrn_measurement_method '\w scans'
_diffrn_radiation_monochromator mirror
_diffrn_radiation_probe x-ray
_diffrn_radiation_type 'Mo K\a'
_diffrn_radiation_wavelength 0.71073
_diffrn_reflns_av_R_equivalents 0.0237
_diffrn_reflns_av_unetI/netI 0.0187
_diffrn_reflns_Laue_measured_fraction_full 0.998
_diffrn_reflns_Laue_measured_fraction_max 0.998
_diffrn_reflns_limit_h_max 19
_diffrn_reflns_limit_h_min -19
_diffrn_reflns_limit_k_max 5
_diffrn_reflns_limit_k_min -5
_diffrn_reflns_limit_l_max 27
_diffrn_reflns_limit_l_min -27
_diffrn_reflns_number 12592
_diffrn_reflns_point_group_measured_fraction_full 0.998
_diffrn_reflns_point_group_measured_fraction_max 0.998
_diffrn_reflns_theta_full 25.242
_diffrn_reflns_theta_max 26.364
_diffrn_reflns_theta_min 3.386
_diffrn_source 'micro-focus sealed X-ray tube'
_diffrn_source_type 'SuperNova (Mo) X-ray Source'
_exptl_absorpt_coefficient_mu 0.271
_exptl_absorpt_correction_T_max 1.00000
_exptl_absorpt_correction_T_min 0.49470
_exptl_absorpt_correction_type multi-scan
_exptl_absorpt_process_details
;
CrysAlisPro 1.171.39.37b (Rigaku Oxford Diffraction, 2017)
Empirical absorption correction using spherical harmonics,
 implemented in SCALE3 ABSPACK scaling algorithm.
;
_exptl_crystal_colour COLORLESS
_exptl_crystal_density_diffrn 1.630
_exptl_crystal_description NEEDLE
_exptl_crystal_F_000 736
_exptl_crystal_size_max 0.080
_exptl_crystal_size_mid 0.050
_exptl_crystal_size_min 0.040
_refine_diff_density_max 0.190
_refine_diff_density_min -0.260
_refine_diff_density_rms 0.051
_refine_ls_extinction_method none
_refine_ls_goodness_of_fit_ref 1.034
_refine_ls_hydrogen_treatment constr
_refine_ls_matrix_type full
_refine_ls_number_parameters 226
_refine_ls_number_reflns 3040
_refine_ls_number_restraints 0
_refine_ls_restrained_S_all 1.034
_refine_ls_R_factor_all 0.0460
_refine_ls_R_factor_gt 0.0396
_refine_ls_shift/su_max 0.001
_refine_ls_shift/su_mean 0.000
_refine_ls_structure_factor_coef Fsqd
_refine_ls_weighting_details 'w=1/[\s^2^(Fo^2^)+(0.0505P)^2^+0.5992P] where P=(Fo^2^+2Fc^2^)/3'
_refine_ls_weighting_scheme calc
_refine_ls_wR_factor_gt 0.0998
_refine_ls_wR_factor_ref 0.1048
_reflns_Friedel_coverage 0.000
_reflns_number_gt 2648
_reflns_number_total 3040
_reflns_threshold_expression 'I > 2\s(I)'
_cod_data_source_file c8ob03220c2.cif
_cod_data_source_block MJK20180711
_cod_depositor_comments 'Adding full bibliography for 7156666--7156667.cif.'
_cod_database_code 7156666
_shelx_shelxl_version_number 2014/7
_shelx_space_group_comment
;
The symmetry employed for this shelxl refinement is uniquely defined
by the following loop, which should always be used as a source of
symmetry information in preference to the above space-group names.
They are only intended as comments.
;
_shelx_estimated_absorpt_t_min 0.979
_shelx_estimated_absorpt_t_max 0.989

loop_
_space_group_symop_operation_xyz
'x, y, z'
'-x+1/2, y+1/2, -z+1/2'
'-x, -y, -z'
'x-1/2, -y-1/2, z-1/2'

loop_
_atom_site_label
_atom_site_type_symbol
_atom_site_fract_x
_atom_site_fract_y
_atom_site_fract_z
_atom_site_U_iso_or_equiv
_atom_site_adp_type
_atom_site_occupancy
_atom_site_site_symmetry_order
_atom_site_calc_flag
_atom_site_refinement_flags_posn
_atom_site_refinement_flags_adp
F1 F 0.71560(8) 1.1870(3) 0.79094(6) 0.0610(3) Uani 1 1 d . .
F2 F 0.79989(7) 0.8701(3) 0.84726(7) 0.0641(4) Uani 1 1 d . .
F3 F 0.75354(9) 1.2530(3) 0.88811(6) 0.0655(4) Uani 1 1 d . .
N1 N 0.43728(10) 0.3243(4) 0.87656(6) 0.0401(4) Uani 1 1 d . .
F4 F 0.35621(12) -0.2950(4) 0.48901(6) 0.0925(5) Uani 1 1 d . .
N2 N 0.42710(11) 0.2278(4) 0.93258(7) 0.0516(4) Uani 1 1 d . .
C11 C 0.52125(10) 0.5500(4) 0.80827(7) 0.0321(3) Uani 1 1 d . .
C12 C 0.59260(11) 0.7372(4) 0.80222(7) 0.0342(4) Uani 1 1 d . .
H12A H 0.6033 0.7713 0.7634 0.041 Uiso 1 1 calc R U
C13 C 0.64757(11) 0.8726(4) 0.85273(8) 0.0356(4) Uani 1 1 d . .
C7 C 0.50131(11) 0.3164(4) 0.70593(7) 0.0348(4) Uani 1 1 d . .
H7A H 0.5603 0.3785 0.7083 0.042 Uiso 1 1 calc R U
N4 N 0.31940(12) 0.0374(5) 0.86052(7) 0.0635(5) Uani 1 1 d . .
N3 N 0.35692(12) 0.0601(5) 0.92202(8) 0.0628(5) Uani 1 1 d . .
C4 C 0.45945(11) 0.1585(4) 0.64931(7) 0.0350(4) Uani 1 1 d . .
C8 C 0.46767(11) 0.3853(4) 0.75483(7) 0.0337(4) Uani 1 1 d . .
C10 C 0.50719(11) 0.5174(4) 0.86800(7) 0.0354(4) Uani 1 1 d . .
C16 C 0.72817(12) 1.0461(4) 0.84485(8) 0.0401(4) Uani 1 1 d . .
C5 C 0.51466(12) -0.0187(4) 0.62147(8) 0.0414(4) Uani 1 1 d . .
H5A H 0.5758 -0.0320 0.6393 0.050 Uiso 1 1 calc R U
C14 C 0.63118(12) 0.8347(4) 0.91092(8) 0.0426(4) Uani 1 1 d . .
H14A H 0.6678 0.9277 0.9446 0.051 Uiso 1 1 calc R U
C9 C 0.37062(12) 0.2045(5) 0.83367(8) 0.0455(5) Uani 1 1 d . .
C15 C 0.56031(12) 0.6582(5) 0.91832(8) 0.0439(4) Uani 1 1 d . .
H15A H 0.5482 0.6338 0.9570 0.053 Uiso 1 1 calc R U
C3 C 0.36866(13) 0.1837(5) 0.62040(8) 0.0481(5) Uani 1 1 d . .
H3B H 0.3311 0.3046 0.6375 0.058 Uiso 1 1 calc R U
C6 C 0.48037(15) -0.1740(5) 0.56815(9) 0.0519(5) Uani 1 1 d . .
H6A H 0.5173 -0.2948 0.5504 0.062 Uiso 1 1 calc R U
C1 C 0.39046(16) -0.1456(5) 0.54206(9) 0.0565(6) Uani 1 1 d . .
C2 C 0.33382(14) 0.0309(6) 0.56649(9) 0.0597(6) Uani 1 1 d . .
H2B H 0.2732 0.0478 0.5473 0.072 Uiso 1 1 calc R U
S1 S 0.35513(3) 0.27677(15) 0.75606(2) 0.05490(19) Uani 1 1 d . .

loop_
_atom_site_aniso_label
_atom_site_aniso_U_11
_atom_site_aniso_U_22
_atom_site_aniso_U_33
_atom_site_aniso_U_23
_atom_site_aniso_U_13
_atom_site_aniso_U_12
F1 0.0577(7) 0.0660(8) 0.0591(7) 0.0206(6) 0.0125(6) -0.0087(6)
F2 0.0389(6) 0.0550(7) 0.1025(10) 0.0107(7) 0.0244(6) 0.0082(5)
F3 0.0729(9) 0.0560(8) 0.0692(9) -0.0174(6) 0.0192(7) -0.0246(6)
N1 0.0378(8) 0.0561(9) 0.0288(7) -0.0005(6) 0.0126(6) -0.0029(7)
F4 0.1057(12) 0.1139(13) 0.0513(8) -0.0375(8) 0.0031(8) -0.0286(10)
N2 0.0515(10) 0.0733(12) 0.0340(8) 0.0028(8) 0.0179(7) -0.0104(9)
C11 0.0302(8) 0.0363(9) 0.0304(8) 0.0013(7) 0.0083(6) 0.0065(7)
C12 0.0363(9) 0.0359(9) 0.0318(8) 0.0026(7) 0.0104(7) 0.0056(7)
C13 0.0341(8) 0.0332(9) 0.0398(9) -0.0010(7) 0.0090(7) 0.0036(7)
C7 0.0313(8) 0.0413(9) 0.0319(8) 0.0015(7) 0.0072(6) 0.0012(7)
N4 0.0523(10) 0.0990(15) 0.0427(9) -0.0016(10) 0.0182(8) -0.0265(10)
N3 0.0583(11) 0.0921(15) 0.0425(9) 0.0012(9) 0.0210(8) -0.0212(10)
C4 0.0373(8) 0.0410(9) 0.0279(8) 0.0023(7) 0.0095(7) -0.0016(7)
C8 0.0303(8) 0.0409(9) 0.0300(8) 0.0031(7) 0.0069(6) 0.0014(7)
C10 0.0333(8) 0.0422(9) 0.0326(8) 0.0000(7) 0.0112(7) 0.0024(7)
C16 0.0405(9) 0.0354(9) 0.0440(10) 0.0012(8) 0.0087(8) 0.0023(8)
C5 0.0422(9) 0.0476(10) 0.0368(9) -0.0011(8) 0.0135(7) 0.0003(8)
C14 0.0430(10) 0.0494(10) 0.0344(9) -0.0078(8) 0.0063(7) -0.0030(8)
C9 0.0357(9) 0.0671(13) 0.0356(9) -0.0020(9) 0.0121(7) -0.0075(9)
C15 0.0457(10) 0.0586(12) 0.0291(8) -0.0041(8) 0.0116(7) -0.0020(9)
C3 0.0404(10) 0.0684(13) 0.0355(9) 0.0005(9) 0.0086(8) 0.0055(9)
C6 0.0665(13) 0.0498(11) 0.0439(11) -0.0092(9) 0.0217(10) -0.0031(10)
C1 0.0685(14) 0.0661(14) 0.0339(10) -0.0114(9) 0.0093(9) -0.0189(11)
C2 0.0447(11) 0.0911(17) 0.0387(10) 0.0005(11) -0.0006(8) -0.0113(11)
S1 0.0345(3) 0.0979(5) 0.0321(3) -0.0010(2) 0.00694(19) -0.0142(2)

loop_
_atom_type_symbol
_atom_type_description
_atom_type_scat_dispersion_real
_atom_type_scat_dispersion_imag
_atom_type_scat_source
C C 0.0033 0.0016 'International Tables Vol C Tables 4.2.6.8 and 6.1.1.4'
H H 0.0000 0.0000 'International Tables Vol C Tables 4.2.6.8 and 6.1.1.4'
N N 0.0061 0.0033 'International Tables Vol C Tables 4.2.6.8 and 6.1.1.4'
S S 0.1246 0.1234 'International Tables Vol C Tables 4.2.6.8 and 6.1.1.4'
F F 0.0171 0.0103 'International Tables Vol C Tables 4.2.6.8 and 6.1.1.4'

loop_
_geom_angle_atom_site_label_1
_geom_angle_atom_site_label_2
_geom_angle_atom_site_label_3
_geom_angle
C9 N1 N2 107.84(15)
C9 N1 C10 128.20(15)
N2 N1 C10 123.95(15)
N3 N2 N1 106.00(15)
C12 C11 C10 116.01(15)
C12 C11 C8 121.22(14)
C10 C11 C8 122.69(15)
C13 C12 C11 121.54(15)
C13 C12 H12A 119.2
C11 C12 H12A 119.2
C14 C13 C12 120.52(16)
C14 C13 C16 119.80(16)
C12 C13 C16 119.59(15)
C8 C7 C4 129.97(16)
C8 C7 H7A 115.0
C4 C7 H7A 115.0
C9 N4 N3 104.94(17)
N2 N3 N4 111.85(16)
C5 C4 C3 118.15(16)
C5 C4 C7 117.94(15)
C3 C4 C7 123.86(16)
C7 C8 C11 121.90(15)
C7 C8 S1 119.40(13)
C11 C8 S1 118.69(11)
C15 C10 C11 122.68(16)
C15 C10 N1 119.31(15)
C11 C10 N1 117.98(15)
F3 C16 F1 106.66(15)
F3 C16 F2 106.12(15)
F1 C16 F2 105.45(14)
F3 C16 C13 112.86(15)
F1 C16 C13 113.25(14)
F2 C16 C13 111.93(14)
C6 C5 C4 121.42(18)
C6 C5 H5A 119.3
C4 C5 H5A 119.3
C15 C14 C13 119.45(16)
C15 C14 H14A 120.3
C13 C14 H14A 120.3
N4 C9 N1 109.36(16)
N4 C9 S1 126.93(15)
N1 C9 S1 123.67(14)
C14 C15 C10 119.75(16)
C14 C15 H15A 120.1
C10 C15 H15A 120.1
C2 C3 C4 120.80(19)
C2 C3 H3B 119.6
C4 C3 H3B 119.6
C1 C6 C5 118.16(19)
C1 C6 H6A 120.9
C5 C6 H6A 120.9
F4 C1 C2 118.5(2)
F4 C1 C6 118.6(2)
C2 C1 C6 122.85(19)
C1 C2 C3 118.59(19)
C1 C2 H2B 120.7
C3 C2 H2B 120.7
C9 S1 C8 98.56(8)

loop_
_geom_bond_atom_site_label_1
_geom_bond_atom_site_label_2
_geom_bond_distance
F1 C16 1.335(2)
F2 C16 1.338(2)
F3 C16 1.333(2)
N1 C9 1.343(2)
N1 N2 1.365(2)
N1 C10 1.417(2)
F4 C1 1.360(2)
N2 N3 1.284(2)
C11 C12 1.402(2)
C11 C10 1.406(2)
C11 C8 1.484(2)
C12 C13 1.386(2)
C12 H12A 0.9300
C13 C14 1.388(2)
C13 C16 1.496(2)
C7 C8 1.342(2)
C7 C4 1.466(2)
C7 H7A 0.9300
N4 C9 1.317(2)
N4 N3 1.370(2)
C4 C5 1.398(2)
C4 C3 1.394(2)
C8 S1 1.7870(16)
C10 C15 1.383(2)
C5 C6 1.378(3)
C5 H5A 0.9300
C14 C15 1.376(3)
C14 H14A 0.9300
C9 S1 1.7281(19)
C15 H15A 0.9300
C3 C2 1.384(3)
C3 H3B 0.9300
C6 C1 1.369(3)
C6 H6A 0.9300
C1 C2 1.369(3)
C2 H2B 0.9300
